data_2235009
loop_
_publ_author_name
'Wang, Xiao-qin'

_publ_section_title
;
 Di-\m-acetato-\k^4^<i>O</i>:<i>O</i>-bis({2-[(piperidin-2-ylmethyl)iminomethyl]phenolato-\k^3^<i>N</i>,<i>N</i>',<i>O</i>}copper(II))
 monohydrate
;
_journal_coeditor_code GW2117
_journal_issue 6
_journal_name_full 'Acta Crystallographica Section E'
_journal_page_first m833
_journal_paper_doi 10.1107/S1600536812023070
_journal_volume 68
_journal_year 2012
_chemical_formula_iupac '[Cu2 (C13 H17 N2 O)2 (C2 H3 O2)2], H2 O'
_chemical_formula_moiety 'C30 H42 Cu2 N4 O7, H2 O'
_chemical_formula_sum 'C30 H44 Cu2 N4 O8'
_chemical_formula_weight 715.79
_chemical_name_systematic
;
Di-\m-acetato-\k^4^<i>O</i>:<i>O</i>-bis({2-[(piperidin-2-
ylmethyl)iminomethyl]phenolato-\k^3^<i>N</i>,<i>N</i>',<i>O</i>}copper(II))
monohydrate
;
_space_group_IT_number 2
_symmetry_cell_setting triclinic
_symmetry_space_group_name_Hall '-P 1'
_symmetry_space_group_name_H-M 'P -1'
_atom_sites_solution_hydrogens geom
_atom_sites_solution_primary direct
_atom_sites_solution_secondary difmap
_audit_creation_method SHELXL-97
_cell_angle_alpha 101.98(3)
_cell_angle_beta 101.04(3)
_cell_angle_gamma 110.13(3)
_cell_formula_units_Z 1
_cell_length_a 8.7725(18)
_cell_length_b 8.8259(18)
_cell_length_c 11.894(2)
_cell_measurement_reflns_used 7559
_cell_measurement_temperature 292(2)
_cell_measurement_theta_max 27.46
_cell_measurement_theta_min 3.35
_cell_volume 810.4(4)
_computing_cell_refinement 'SAINT (Bruker, 2005)'
_computing_data_collection 'APEX2 (Bruker, 2005)'
_computing_data_reduction 'SAINT (Bruker, 2005)'
_computing_molecular_graphics 'X-SEED (Barbour, 2001)'
_computing_publication_material 'publCIF (Westrip, 2010)'
_computing_structure_refinement 'SHELXL97 (Sheldrick, 2008)'
_computing_structure_solution 'SHELXS97 (Sheldrick, 2008)'
_diffrn_ambient_temperature 292(2)
_diffrn_measured_fraction_theta_full 0.951
_diffrn_measured_fraction_theta_max 0.951
_diffrn_measurement_device_type 'Bruker APEXII'
_diffrn_measurement_method '\w scans'
_diffrn_radiation_monochromator graphite
_diffrn_radiation_source 'fine-focus sealed tube'
_diffrn_radiation_type MoK\a
_diffrn_radiation_wavelength 0.71073
_diffrn_reflns_av_R_equivalents 0.0337
_diffrn_reflns_av_sigmaI/netI 0.0478
_diffrn_reflns_limit_h_max 11
_diffrn_reflns_limit_h_min -11
_diffrn_reflns_limit_k_max 11
_diffrn_reflns_limit_k_min -10
_diffrn_reflns_limit_l_max 15
_diffrn_reflns_limit_l_min -15
_diffrn_reflns_number 7559
_diffrn_reflns_theta_full 27.46
_diffrn_reflns_theta_max 27.46
_diffrn_reflns_theta_min 3.35
_diffrn_standards_decay_% 0
_diffrn_standards_interval_count 0
_diffrn_standards_interval_time 0
_diffrn_standards_number 0
_exptl_absorpt_coefficient_mu 1.366
_exptl_absorpt_correction_T_max 0.8755
_exptl_absorpt_correction_T_min 0.7718
_exptl_absorpt_correction_type multi-scan
_exptl_absorpt_process_details '(SADABS; Sheldrick, 1996)'
_exptl_crystal_colour blue
_exptl_crystal_density_diffrn 1.467
_exptl_crystal_density_method 'not measured'
_exptl_crystal_description block
_exptl_crystal_F_000 374
_exptl_crystal_size_max 0.20
_exptl_crystal_size_mid 0.10
_exptl_crystal_size_min 0.10
_refine_diff_density_max 0.551
_refine_diff_density_min -0.841
_refine_ls_extinction_method none
_refine_ls_goodness_of_fit_ref 1.241
_refine_ls_hydrogen_treatment mixed
_refine_ls_matrix_type full
_refine_ls_number_parameters 211
_refine_ls_number_reflns 3542
_refine_ls_number_restraints 0
_refine_ls_restrained_S_all 1.241
_refine_ls_R_factor_all 0.0720
_refine_ls_R_factor_gt 0.0405
_refine_ls_shift/su_max 0.001
_refine_ls_shift/su_mean 0.000
_refine_ls_structure_factor_coef Fsqd
_refine_ls_weighting_details 'calc w=1/[\s^2^(Fo^2^)+(0.0652P)^2^+0.0000P] where P=(Fo^2^+2Fc^2^)/3'
_refine_ls_weighting_scheme calc
_refine_ls_wR_factor_gt 0.1001
_refine_ls_wR_factor_ref 0.1364
_reflns_number_gt 2473
_reflns_number_total 3542
_reflns_threshold_expression I>2sigma(I)
_cod_data_source_file gw2117.cif
_cod_data_source_block I
_cod_original_cell_volume 810.4(3)
_cod_database_code 2235009
_cod_database_fobs_code 2235009

loop_
_symmetry_equiv_pos_as_xyz
'x, y, z'
'-x, -y, -z'

loop_
_atom_site_type_symbol
_atom_site_label
_atom_site_fract_x
_atom_site_fract_y
_atom_site_fract_z
_atom_site_U_iso_or_equiv
_atom_site_adp_type
_atom_site_calc_flag
_atom_site_refinement_flags
_atom_site_occupancy
_atom_site_symmetry_multiplicity
Cu Cu1 0.49939(5) 0.30738(5) 1.01386(3) 0.03597(17) Uani d . 1 1
O O1 0.6331(3) 0.4839(3) 0.9559(2) 0.0377(5) Uani d . 1 1
O O2 0.7691(4) 0.3218(3) 0.9094(3) 0.0531(7) Uani d . 1 1
O O3 0.6639(3) 0.4046(3) 1.1697(2) 0.0440(6) Uani d . 1 1
N N1 0.3578(4) 0.1242(4) 1.0631(2) 0.0376(6) Uani d . 1 1
N N2 0.3251(4) 0.1769(4) 0.8508(2) 0.0401(7) Uani d . 1 1
C C1 0.7429(5) 0.4504(4) 0.9107(3) 0.0381(7) Uani d . 1 1
C C2 0.8387(6) 0.5763(5) 0.8546(4) 0.0541(10) Uani d . 1 1
H H2A 0.9169 0.5389 0.8231 0.081 Uiso calc R 1 1
H H2B 0.9000 0.6844 0.9141 0.081 Uiso calc R 1 1
H H2C 0.7604 0.5858 0.7908 0.081 Uiso calc R 1 1
C C3 0.6383(5) 0.3757(4) 1.2699(3) 0.0411(8) Uani d . 1 1
C C4 0.7613(6) 0.4822(5) 1.3792(3) 0.0554(10) Uani d . 1 1
H H4A 0.8585 0.5680 1.3781 0.066 Uiso calc R 1 1
C C5 0.7393(7) 0.4609(6) 1.4868(4) 0.0724(14) Uani d . 1 1
H H5A 0.8207 0.5344 1.5577 0.087 Uiso calc R 1 1
C C6 0.5978(7) 0.3316(7) 1.4920(4) 0.0782(15) Uani d . 1 1
H H6A 0.5833 0.3192 1.5655 0.094 Uiso calc R 1 1
C C7 0.4810(7) 0.2237(6) 1.3877(3) 0.0645(12) Uani d . 1 1
H H7A 0.3879 0.1348 1.3907 0.077 Uiso calc R 1 1
C C8 0.4966(5) 0.2425(5) 1.2753(3) 0.0457(9) Uani d . 1 1
C C9 0.3696(5) 0.1199(4) 1.1711(3) 0.0407(8) Uani d . 1 1
H H9A 0.2882 0.0287 1.1827 0.049 Uiso calc R 1 1
C C10 0.2178(5) -0.0093(5) 0.9659(3) 0.0476(9) Uani d . 1 1
H H10A 0.1134 0.0057 0.9662 0.057 Uiso calc R 1 1
H H10B 0.2041 -0.1185 0.9770 0.057 Uiso calc R 1 1
C C11 0.2541(5) -0.0029(4) 0.8480(3) 0.0444(8) Uani d . 1 1
H H11A 0.3430 -0.0453 0.8431 0.053 Uiso calc R 1 1
C C12 0.1037(6) -0.1121(5) 0.7406(3) 0.0539(10) Uani d . 1 1
H H12A 0.0094 -0.0806 0.7468 0.065 Uiso calc R 1 1
H H12B 0.0700 -0.2294 0.7394 0.065 Uiso calc R 1 1
C C13 0.1453(6) -0.0928(5) 0.6245(3) 0.0600(11) Uani d . 1 1
H H13A 0.2260 -0.1421 0.6114 0.072 Uiso calc R 1 1
H H13B 0.0431 -0.1531 0.5578 0.072 Uiso calc R 1 1
C C14 0.2180(6) 0.0888(5) 0.6292(3) 0.0543(10) Uani d . 1 1
H H14A 0.1303 0.1322 0.6285 0.065 Uiso calc R 1 1
H H14B 0.2547 0.0978 0.5580 0.065 Uiso calc R 1 1
C C15 0.3660(5) 0.1960(5) 0.7388(3) 0.0473(9) Uani d . 1 1
H H15A 0.4605 0.1645 0.7332 0.057 Uiso calc R 1 1
H H15B 0.4007 0.3136 0.7409 0.057 Uiso calc R 1 1
O O1W 0.9643(5) 0.7056(5) 0.1856(4) 0.0694(10) Uani d . 1 1
H H1N 0.230(7) 0.211(6) 0.859(4) 0.085(16) Uiso d . 1 1
H H1W1 0.908(11) 0.625(10) 0.203(7) 0.16(4) Uiso d . 1 1
H H1W2 1.033(8) 0.696(8) 0.153(5) 0.10(2) Uiso d . 1 1

loop_
_atom_site_aniso_label
_atom_site_aniso_U_11
_atom_site_aniso_U_22
_atom_site_aniso_U_33
_atom_site_aniso_U_12
_atom_site_aniso_U_13
_atom_site_aniso_U_23
Cu1 0.0363(3) 0.0324(2) 0.0375(2) 0.00788(19) 0.01277(17) 0.01509(17)
O1 0.0356(14) 0.0359(12) 0.0444(13) 0.0106(11) 0.0183(11) 0.0178(10)
O2 0.0530(18) 0.0478(15) 0.0771(19) 0.0241(15) 0.0353(15) 0.0341(14)
O3 0.0374(15) 0.0459(14) 0.0419(13) 0.0051(12) 0.0094(11) 0.0211(11)
N1 0.0361(17) 0.0389(15) 0.0404(15) 0.0120(14) 0.0135(12) 0.0195(12)
N2 0.0419(19) 0.0388(16) 0.0378(14) 0.0091(15) 0.0149(13) 0.0163(13)
C1 0.032(2) 0.0364(18) 0.0431(17) 0.0094(16) 0.0105(15) 0.0143(15)
C2 0.059(3) 0.050(2) 0.069(2) 0.021(2) 0.039(2) 0.032(2)
C3 0.049(2) 0.0379(18) 0.0377(17) 0.0190(18) 0.0101(16) 0.0129(15)
C4 0.064(3) 0.043(2) 0.049(2) 0.013(2) 0.010(2) 0.0138(18)
C5 0.092(4) 0.068(3) 0.037(2) 0.021(3) 0.007(2) 0.005(2)
C6 0.093(4) 0.089(4) 0.038(2) 0.016(3) 0.023(2) 0.021(2)
C7 0.072(3) 0.073(3) 0.045(2) 0.018(3) 0.026(2) 0.023(2)
C8 0.050(2) 0.051(2) 0.0424(18) 0.023(2) 0.0174(17) 0.0175(17)
C9 0.039(2) 0.0374(18) 0.0494(19) 0.0115(17) 0.0174(16) 0.0215(16)
C10 0.039(2) 0.0402(19) 0.050(2) -0.0002(17) 0.0073(16) 0.0192(16)
C11 0.043(2) 0.0354(18) 0.0478(19) 0.0063(17) 0.0102(16) 0.0166(15)
C12 0.050(3) 0.043(2) 0.052(2) 0.0030(19) 0.0039(18) 0.0180(18)
C13 0.062(3) 0.054(2) 0.048(2) 0.011(2) 0.006(2) 0.0130(19)
C14 0.063(3) 0.053(2) 0.0387(18) 0.014(2) 0.0096(18) 0.0171(17)
C15 0.053(3) 0.047(2) 0.0376(17) 0.0107(19) 0.0141(17) 0.0188(16)
O1W 0.061(2) 0.064(2) 0.091(3) 0.032(2) 0.030(2) 0.0183(19)

loop_
_atom_type_symbol
_atom_type_description
_atom_type_scat_dispersion_real
_atom_type_scat_dispersion_imag
_atom_type_scat_source
C C 0.0033 0.0016 'International Tables Vol C Tables 4.2.6.8 and 6.1.1.4'
H H 0.0000 0.0000 'International Tables Vol C Tables 4.2.6.8 and 6.1.1.4'
N N 0.0061 0.0033 'International Tables Vol C Tables 4.2.6.8 and 6.1.1.4'
O O 0.0106 0.0060 'International Tables Vol C Tables 4.2.6.8 and 6.1.1.4'
Cu Cu 0.3201 1.2651 'International Tables Vol C Tables 4.2.6.8 and 6.1.1.4'

loop_
_geom_angle_atom_site_label_1
_geom_angle_atom_site_label_2
_geom_angle_atom_site_label_3
_geom_angle
O3 Cu1 O1 91.10(11)
O3 Cu1 N1 91.94(12)
O1 Cu1 N1 176.92(10)
O3 Cu1 N2 173.00(11)
O1 Cu1 N2 93.92(11)
N1 Cu1 N2 83.01(12)
C1 O1 Cu1 114.3(2)
C3 O3 Cu1 126.2(2)
C9 N1 C10 119.3(3)
C9 N1 Cu1 125.8(3)
C10 N1 Cu1 114.6(2)
C15 N2 C11 111.7(3)
C15 N2 Cu1 121.4(3)
C11 N2 Cu1 106.9(2)
C15 N2 H1N 110(3)
C11 N2 H1N 102(3)
Cu1 N2 H1N 102(3)
O2 C1 O1 123.3(3)
O2 C1 C2 120.4(3)
O1 C1 C2 116.2(3)
C1 C2 H2A 109.5
C1 C2 H2B 109.5
H2A C2 H2B 109.5
C1 C2 H2C 109.5
H2A C2 H2C 109.5
H2B C2 H2C 109.5
O3 C3 C8 124.0(3)
O3 C3 C4 118.4(4)
C8 C3 C4 117.6(3)
C5 C4 C3 121.0(4)
C5 C4 H4A 119.5
C3 C4 H4A 119.5
C4 C5 C6 121.3(4)
C4 C5 H5A 119.4
C6 C5 H5A 119.4
C7 C6 C5 118.7(4)
C7 C6 H6A 120.6
C5 C6 H6A 120.6
C6 C7 C8 122.0(5)
C6 C7 H7A 119.0
C8 C7 H7A 119.0
C7 C8 C3 119.4(4)
C7 C8 C9 117.6(4)
C3 C8 C9 123.0(3)
N1 C9 C8 125.7(4)
N1 C9 H9A 117.1
C8 C9 H9A 117.1
N1 C10 C11 109.4(3)
N1 C10 H10A 109.8
C11 C10 H10A 109.8
N1 C10 H10B 109.8
C11 C10 H10B 109.8
H10A C10 H10B 108.2
N2 C11 C10 107.8(3)
N2 C11 C12 113.2(3)
C10 C11 C12 113.6(3)
N2 C11 H11A 107.3
C10 C11 H11A 107.3
C12 C11 H11A 107.3
C11 C12 C13 111.1(4)
C11 C12 H12A 109.4
C13 C12 H12A 109.4
C11 C12 H12B 109.4
C13 C12 H12B 109.4
H12A C12 H12B 108.0
C14 C13 C12 111.0(3)
C14 C13 H13A 109.4
C12 C13 H13A 109.4
C14 C13 H13B 109.4
C12 C13 H13B 109.4
H13A C13 H13B 108.0
C13 C14 C15 112.9(3)
C13 C14 H14A 109.0
C15 C14 H14A 109.0
C13 C14 H14B 109.0
C15 C14 H14B 109.0
H14A C14 H14B 107.8
N2 C15 C14 112.4(3)
N2 C15 H15A 109.1
C14 C15 H15A 109.1
N2 C15 H15B 109.1
C14 C15 H15B 109.1
H15A C15 H15B 107.9
H1W1 O1W H1W2 118(6)

loop_
_geom_bond_atom_site_label_1
_geom_bond_atom_site_label_2
_geom_bond_distance
Cu1 O3 1.928(3)
Cu1 O1 1.944(2)
Cu1 N1 1.946(3)
Cu1 N2 2.037(3)
O1 C1 1.277(4)
O2 C1 1.230(4)
O3 C3 1.313(4)
N1 C9 1.278(4)
N1 C10 1.459(5)
N2 C15 1.472(4)
N2 C11 1.482(4)
N2 H1N 1.00(5)
C1 C2 1.505(5)
C2 H2A 0.9600
C2 H2B 0.9600
C2 H2C 0.9600
C3 C8 1.410(6)
C3 C4 1.412(5)
C4 C5 1.372(6)
C4 H4A 0.9300
C5 C6 1.390(7)
C5 H5A 0.9300
C6 C7 1.359(6)
C6 H6A 0.9300
C7 C8 1.408(5)
C7 H7A 0.9300
C8 C9 1.426(5)
C9 H9A 0.9300
C10 C11 1.504(5)
C10 H10A 0.9700
C10 H10B 0.9700
C11 C12 1.506(5)
C11 H11A 0.9800
C12 C13 1.522(6)
C12 H12A 0.9700
C12 H12B 0.9700
C13 C14 1.491(6)
C13 H13A 0.9700
C13 H13B 0.9700
C14 C15 1.508(5)
C14 H14A 0.9700
C14 H14B 0.9700
C15 H15A 0.9700
C15 H15B 0.9700
O1W H1W1 0.81(8)
O1W H1W2 0.79(6)

loop_
_geom_hbond_atom_site_label_D
_geom_hbond_atom_site_label_H
_geom_hbond_atom_site_label_A
_geom_hbond_site_symmetry_A
_geom_hbond_distance_DH
_geom_hbond_distance_HA
_geom_hbond_distance_DA
_geom_hbond_angle_DHA
O1W H1W2 O2 2_766 0.79(6) 2.06(6) 2.845(5) 173(6)
O1W H1W1 O3 1_554 0.81(8) 2.24(9) 2.970(6) 151(8)
N2 H1N O1W 2_666 1.00(5) 2.09(5) 3.047(5) 159(4)

loop_
_geom_torsion_atom_site_label_1
_geom_torsion_atom_site_label_2
_geom_torsion_atom_site_label_3
_geom_torsion_atom_site_label_4
_geom_torsion
O3 Cu1 O1 C1 89.0(2)
N2 Cu1 O1 C1 -86.1(2)
O1 Cu1 O3 C3 161.2(3)
N1 Cu1 O3 C3 -19.3(3)
O3 Cu1 N1 C9 15.0(3)
N2 Cu1 N1 C9 -169.8(3)
O3 Cu1 N1 C10 -171.1(3)
N2 Cu1 N1 C10 4.1(2)
O1 Cu1 N2 C15 22.8(3)
N1 Cu1 N2 C15 -157.0(3)
N1 Cu1 N2 C11 -27.3(2)
Cu1 O1 C1 O2 -3.8(4)
Cu1 O1 C1 C2 174.7(3)
Cu1 O3 C3 C8 13.7(5)
Cu1 O3 C3 C4 -167.5(3)
O3 C3 C4 C5 178.3(4)
C8 C3 C4 C5 -2.8(6)
C3 C4 C5 C6 1.6(8)
C4 C5 C6 C7 0.9(8)
C5 C6 C7 C8 -2.1(8)
C6 C7 C8 C3 0.8(7)
C6 C7 C8 C9 178.3(4)
O3 C3 C8 C7 -179.5(3)
C4 C3 C8 C7 1.6(5)
O3 C3 C8 C9 3.1(6)
C4 C3 C8 C9 -175.8(3)
C10 N1 C9 C8 -178.6(3)
Cu1 N1 C9 C8 -5.0(5)
C7 C8 C9 N1 174.9(4)
C3 C8 C9 N1 -7.7(6)
C9 N1 C10 C11 -165.7(3)
Cu1 N1 C10 C11 20.0(4)
C15 N2 C11 C10 179.6(3)
Cu1 N2 C11 C10 44.6(3)
C15 N2 C11 C12 -54.0(5)
Cu1 N2 C11 C12 171.0(3)
N1 C10 C11 N2 -42.4(4)
N1 C10 C11 C12 -168.6(3)
N2 C11 C12 C13 53.5(5)
C10 C11 C12 C13 176.8(3)
C11 C12 C13 C14 -52.1(5)
C12 C13 C14 C15 52.5(5)
C11 N2 C15 C14 52.9(4)
Cu1 N2 C15 C14 -179.5(2)
C13 C14 C15 N2 -53.4(5)
